data_2003573
loop_
_publ_author_name
'Ostendorp, G.'
'Werner, J.-P.'
'Homborg, H.'

_publ_section_title
;
 Bis(phthalocyaninato)erbium (\a1 Phase)
;
_journal_issue 6
_journal_name_full 'Acta Crystallographica Section C'
_journal_page_first 1125
_journal_page_last 1128
_journal_paper_doi 10.1107/S0108270195000126
_journal_volume 51
_journal_year 1995
_chemical_formula_structural 'Er(C32 H16 N8)2'
_chemical_formula_sum 'C64 H32 Er N16'
_chemical_formula_weight 1192.32
_chemical_name_common Bis(phthalocyaninato)erbium
_chemical_name_systematic
;
 Bis[29H,31H-phthalocyaninato-N^29^,N^30^,N^31^,N^32^]erbium
;
_space_group_IT_number 126
_symmetry_cell_setting tetragonal
_symmetry_space_group_name_Hall '-P 4a 2bc'
_symmetry_space_group_name_H-M 'P 4/n n c :2'
_audit_creation_method SHELXL
_cell_angle_alpha 90.00
_cell_angle_beta 90.00
_cell_angle_gamma 90.00
_cell_formula_units_Z 2
_cell_length_a 19.907(5)
_cell_length_b 19.907(5)
_cell_length_c 6.430(5)
_cell_measurement_reflns_used 25
_cell_measurement_temperature 293(2)
_cell_measurement_theta_max 17.00
_cell_measurement_theta_min 8.00
_cell_volume 2548(2)
_computing_cell_refinement 'CAD4-PC (Enraf-Nonius)'
_computing_data_collection 'CAD4-PC (Enraf-Nonius, 1993)'
_computing_data_reduction 'MolEN (Fair, 1990)'
_computing_molecular_graphics 'ORTEPII (Johnson, 1976)'
_computing_publication_material SHELXL93
_computing_structure_refinement 'SHELXL93 (Sheldrick, 1993)'
_computing_structure_solution 'SHELXS86 (Sheldrick, 1990)'
_diffrn_ambient_temperature 293(2)
_diffrn_measurement_device
;
Enraf-Nonius CAD4-Turbo four-circle
;
_diffrn_measurement_method \w
_diffrn_radiation_monochromator graphite
_diffrn_radiation_source 'fine-focus sealed tube'
_diffrn_radiation_type MoK\a
_diffrn_radiation_wavelength 0.71069
_diffrn_reflns_av_R_equivalents 0.0315
_diffrn_reflns_av_sigmaI/netI 0.0207
_diffrn_reflns_limit_h_max 19
_diffrn_reflns_limit_h_min -19
_diffrn_reflns_limit_k_max 19
_diffrn_reflns_limit_k_min 0
_diffrn_reflns_limit_l_max 6
_diffrn_reflns_limit_l_min 0
_diffrn_reflns_number 2288
_diffrn_reflns_theta_max 20.00
_diffrn_reflns_theta_min 2.05
_diffrn_standards_decay_% 10
_diffrn_standards_interval_count 300
_diffrn_standards_interval_time 250
_diffrn_standards_number 3
_exptl_absorpt_coefficient_mu 1.709
_exptl_absorpt_correction_T_max 0.99
_exptl_absorpt_correction_T_min 0.96
_exptl_absorpt_correction_type 'empirical, \y scans'
_exptl_crystal_colour black
_exptl_crystal_density_diffrn 1.554
_exptl_crystal_description prismatic
_exptl_crystal_F_000 1192
_exptl_crystal_size_max 0.3
_exptl_crystal_size_mid 0.3
_exptl_crystal_size_min 0.1
_refine_diff_density_max 1.625
_refine_diff_density_min -.368
_refine_ls_extinction_method none
_refine_ls_goodness_of_fit_all 1.274
_refine_ls_goodness_of_fit_obs 1.370
_refine_ls_hydrogen_treatment 'H atoms refined using a riding model'
_refine_ls_matrix_type full
_refine_ls_number_parameters 94
_refine_ls_number_reflns 604
_refine_ls_number_restraints 0
_refine_ls_restrained_S_all 1.281
_refine_ls_restrained_S_obs 1.370
_refine_ls_R_factor_all 0.0632
_refine_ls_R_factor_obs 0.0478
_refine_ls_shift/esd_max 0.000
_refine_ls_shift/esd_mean 0.000
_refine_ls_structure_factor_coef Fsqd
_refine_ls_weighting_details 'w = 1/[\s^2^(Fo^2^)+(0.1055P)^2^+37.1169P]'
_refine_ls_weighting_scheme calc
_refine_ls_wR_factor_all 0.2013
_refine_ls_wR_factor_obs 0.1831
_reflns_number_observed 462
_reflns_number_total 605
_reflns_observed_criterion >2sigma(I)
_cod_data_source_file jz1021.cif
_cod_data_source_block erpc2
_cod_depositor_comments
;
The following automatic conversions were performed:

'_refine_ls_weighting_scheme' value 'calc w =
1/[\s^2^(Fo^2^)+(0.1055P)^2^+37.1169P]' was changed to 'calc'. New
tag '_refine_ls_weighting_details' was created. The value of the new
tag was set to 'w = 1/[\s^2^(Fo^2^)+(0.1055P)^2^+37.1169P]'.

Automatic conversion script
Id: cif_fix_values 3143 2015-03-26 13:38:13Z robertas 
;
_cod_original_cell_volume 2548.(2)
_cod_original_sg_symbol_H-M 'P 4/n n c'
_cod_database_code 2003573

loop_
_symmetry_equiv_pos_as_xyz
'x, y, z'
'-x+1/2, -y+1/2, z'
'x, -y+1/2, -z+1/2'
'-x+1/2, y, -z+1/2'
'-y+1/2, -x+1/2, -z+1/2'
'y, x, -z+1/2'
'y, -x+1/2, z'
'-y+1/2, x, z'
'-x, -y, -z'
'x-1/2, y-1/2, -z'
'-x, y-1/2, z-1/2'
'x-1/2, -y, z-1/2'
'y-1/2, x-1/2, z-1/2'
'-y, -x, z-1/2'
'-y, x-1/2, -z'
'y-1/2, -x, -z'

loop_
_atom_site_aniso_label
_atom_site_aniso_U_11
_atom_site_aniso_U_12
_atom_site_aniso_U_13
_atom_site_aniso_U_22
_atom_site_aniso_U_23
_atom_site_aniso_U_33
Er 0.0346(9) 0.000 0.000 0.0346(9) 0.000 0.0240(11)
N1 0.048(8) -0.005(7) 0.000(7) 0.034(7) -0.003(7) 0.026(7)
N2 0.049(9) -0.001(7) 0.002(8) 0.031(8) -0.007(7) 0.046(9)
C1 0.044(10) 0.011(9) 0.007(10) 0.050(10) -0.002(8) 0.024(8)
C2 0.043(10) -0.007(8) -0.002(9) 0.031(10) -0.002(8) 0.041(9)
C3 0.066(11) 0.013(9) 0.002(10) 0.043(11) -0.005(10) 0.051(10)
C4 0.079(14) -0.009(11) 0.008(13) 0.038(10) -0.010(11) 0.081(14)
C5 0.064(13) -0.009(10) -0.003(12) 0.040(12) -0.006(11) 0.083(14)
C6 0.058(12) 0.006(10) 0.005(10) 0.052(12) -0.001(11) 0.059(12)
C7 0.043(10) -0.017(9) 0.000(9) 0.041(9) -0.007(8) 0.034(9)
C8 0.047(11) -0.025(9) -0.003(8) 0.059(12) 0.000(8) 0.015(8)

loop_
_atom_site_label
_atom_site_occupancy
_atom_site_fract_x
_atom_site_fract_y
_atom_site_fract_z
_atom_site_U_iso_or_equiv
_atom_site_thermal_displace_type
_atom_site_calc_flag
_atom_site_refinement_flags
_atom_site_type_symbol
Er 1 0.2500 0.2500 0.7500 0.0311(8) Uani d S Er
N1 1 0.2851(6) 0.3432(6) 0.9631(17) 0.036(3) Uani d . N
N2 1 0.1808(6) 0.4047(6) 0.9883(22) 0.042(3) Uani d . N
C1 1 0.2479(9) 0.4002(7) 0.9824(22) 0.039(4) Uani d . C
C2 1 0.2890(7) 0.4583(7) 1.0024(26) 0.038(4) Uani d . C
C3 1 0.2766(9) 0.5243(8) 1.0124(27) 0.053(5) Uani d . C
H3 1 0.2330(9) 0.5411(8) 1.0086(27) 0.043(21) Uiso calc R H
C4 1 0.3322(9) 0.5666(9) 1.0289(32) 0.066(6) Uani d . C
H4 1 0.3251(9) 0.6127(9) 1.0373(32) 0.043(21) Uiso calc R H
C5 1 0.3963(9) 0.5434(8) 1.0333(31) 0.063(5) Uani d . C
H5 1 0.4321(9) 0.5733(8) 1.0451(31) 0.043(21) Uiso calc R H
C6 1 0.4077(9) 0.4774(8) 1.0206(29) 0.056(5) Uani d . C
H6 1 0.4515(9) 0.4610(8) 1.0221(29) 0.043(21) Uiso calc R H
C7 1 0.3546(7) 0.4338(7) 1.0054(24) 0.040(4) Uani d . C
C8 1 0.3502(8) 0.3605(8) 0.9846(21) 0.040(4) Uani d . C

loop_
_atom_type_symbol
_atom_type_description
_atom_type_scat_source
_atom_type_scat_dispersion_real
_atom_type_scat_dispersion_imag
C C 'International Tables Vol C Tables 4.2.6.8 and 6.1.1.4' .0033 .0016
N N 'International Tables Vol C Tables 4.2.6.8 and 6.1.1.4' .0061 .0033
Er Er 'International Tables Vol C Tables 4.2.6.8 and 6.1.1.4' -.2586 4.9
H H 'International Tables Vol C Tables 4.2.6.8 and 6.1.1.4' .0000 .0000

loop_
_geom_angle_atom_site_label_1
_geom_angle_atom_site_label_2
_geom_angle_atom_site_label_3
_geom_angle_site_symmetry_1
_geom_angle_site_symmetry_3
_geom_angle
_geom_angle_publ_flag
N1 Er N1 5_556 8 79.4(6) yes
N1 Er N1 5_556 3_556 71.1(3) yes
N1 Er N1 8 3_556 140.4(6) yes
N1 Er N1 5_556 2 82.9(6) yes
N1 Er N1 8 2 71.1(3) no
N1 Er N1 3_556 2 79.3(6) no
N1 Er N1 5_556 4_556 71.1(3) no
N1 Er N1 8 4_556 82.9(6) no
N1 Er N1 3_556 4_556 110.7(5) yes
N1 Er N1 2 4_556 146.3(6) yes
N1 Er N1 5_556 . 140.4(6) no
N1 Er N1 8 . 71.1(3) no
N1 Er N1 3_556 . 146.3(6) no
N1 Er N1 2 . 110.7(5) no
N1 Er N1 4_556 . 79.3(6) no
N1 Er N1 5_556 7 146.2(6) no
N1 Er N1 8 7 110.7(5) no
N1 Er N1 3_556 7 82.9(6) no
N1 Er N1 2 7 71.1(3) no
N1 Er N1 4_556 7 140.4(6) no
N1 Er N1 . 7 71.1(3) no
N1 Er N1 5_556 6_556 110.7(5) no
N1 Er N1 8 6_556 146.2(6) no
N1 Er N1 3_556 6_556 71.1(3) no
N1 Er N1 2 6_556 140.4(6) no
N1 Er N1 4_556 6_556 71.1(3) no
N1 Er N1 . 6_556 82.9(6) no
N1 Er N1 7 6_556 79.3(6) no
C8 N1 C1 . . 107.4(13) yes
C8 N1 Er . . 122.3(9) no
C1 N1 Er . . 122.4(10) no
C1 N2 C8 . 8 123.3(12) yes
N2 C1 N1 . . 126.9(14) yes
N2 C1 C2 . . 121.2(13) no
N1 C1 C2 . . 111.9(14) yes
C3 C2 C7 . . 121.2(14) yes
C3 C2 C1 . . 134.0(15) no
C7 C2 C1 . . 104.8(12) yes
C2 C3 C4 . . 116.6(16) yes
C5 C4 C3 . . 122.9(16) yes
C6 C5 C4 . . 119.5(17) yes
C5 C6 C7 . . 119.7(17) yes
C6 C7 C2 . . 120.1(14) yes
C6 C7 C8 . . 132.9(15) no
C2 C7 C8 . . 107.0(12) yes
N1 C8 N2 . 7 127.8(13) yes
N1 C8 C7 . . 108.7(14) yes
N2 C8 C7 7 . 123.5(13) no

loop_
_geom_bond_atom_site_label_1
_geom_bond_atom_site_label_2
_geom_bond_site_symmetry_2
_geom_bond_distance
_geom_bond_publ_flag
Er N1 5_556 2.410(11) no
Er N1 8 2.410(11) no
Er N1 3_556 2.410(11) no
Er N1 2 2.410(11) no
Er N1 4_556 2.410(11) no
Er N1 . 2.410(11) yes
Er N1 7 2.410(11) no
Er N1 6_556 2.410(11) no
N1 C8 . 1.35(2) yes
N1 C1 . 1.36(2) yes
N2 C1 . 1.34(2) yes
N2 C8 8 1.36(2) yes
C1 C2 . 1.42(2) yes
C2 C3 . 1.34(2) yes
C2 C7 . 1.39(2) yes
C3 C4 . 1.40(2) yes
C4 C5 . 1.36(2) yes
C5 C6 . 1.34(2) yes
C6 C7 . 1.37(2) yes
C7 C8 . 1.47(2) yes
C8 N2 7 1.36(2) no
